data_4107584
loop_
_publ_author_name
'Edward L. Clennan'
'Chen Liao'

_publ_section_title
;
 Role of Sulfide Radical Cations in Electron Transfer Promoted Molecular
 Oxygenations at Sulfur
;
_journal_name_full 'Journal of the American Chemical Society'
_journal_page_first 4057
_journal_page_last 4068
_journal_paper_doi 10.1021/ja710301s
_journal_volume 130
_journal_year 2008
_chemical_formula_moiety 'C14 H12 O2 S2'
_chemical_formula_sum 'C14 H12 O2 S2'
_chemical_formula_weight 276.36
_chemical_name_systematic
;
 ?
;
_space_group_IT_number 2
_symmetry_cell_setting triclinic
_symmetry_space_group_name_Hall '-P 1'
_symmetry_space_group_name_H-M 'P -1'
_atom_sites_solution_hydrogens geom
_atom_sites_solution_primary direct
_atom_sites_solution_secondary difmap
_audit_creation_method SHELXL-97
_cell_angle_alpha 101.214(10)
_cell_angle_beta 96.250(13)
_cell_angle_gamma 113.316(12)
_cell_formula_units_Z 2
_cell_length_a 7.6974(11)
_cell_length_b 8.6969(8)
_cell_length_c 10.5278(11)
_cell_measurement_reflns_used 26
_cell_measurement_temperature 298(2)
_cell_measurement_theta_max 12.44
_cell_measurement_theta_min 5.09
_cell_volume 621.20(15)
_computing_cell_refinement 'Bruker XSCANS V. 2.31'
_computing_data_collection 'Bruker XSCANS V. 2.31'
_computing_data_reduction 'Bruker SHELXTL V.5.10'
_computing_molecular_graphics 'Bruker SHELXTL V.5.10'
_computing_publication_material 'Bruker SHELXTL V.5.10'
_computing_structure_refinement 'SHELXL-97 (Sheldrick, 1997)'
_computing_structure_solution 'SHELXS-97 (Sheldrick, 1997)'
_diffrn_ambient_temperature 298(2)
_diffrn_measured_fraction_theta_full 0.986
_diffrn_measured_fraction_theta_max 0.986
_diffrn_measurement_device_type 'Bruker P4'
_diffrn_measurement_method '\w scans'
_diffrn_radiation_monochromator graphite
_diffrn_radiation_source 'fine-focus sealed tube'
_diffrn_radiation_type MoK\a
_diffrn_radiation_wavelength 0.71073
_diffrn_reflns_av_R_equivalents 0.0226
_diffrn_reflns_av_sigmaI/netI 0.0298
_diffrn_reflns_limit_h_max 9
_diffrn_reflns_limit_h_min -1
_diffrn_reflns_limit_k_max 10
_diffrn_reflns_limit_k_min -10
_diffrn_reflns_limit_l_max 13
_diffrn_reflns_limit_l_min -13
_diffrn_reflns_number 3440
_diffrn_reflns_theta_full 27.50
_diffrn_reflns_theta_max 27.50
_diffrn_reflns_theta_min 2.02
_diffrn_standards_decay_% 1
_diffrn_standards_interval_count 97
_diffrn_standards_number 3
_exptl_absorpt_coefficient_mu 0.418
_exptl_absorpt_correction_T_max 0.9057
_exptl_absorpt_correction_T_min 0.8565
_exptl_absorpt_correction_type psi-scan
_exptl_absorpt_process_details 'SHELXS-97 (Sheldrick, 1997)'
_exptl_crystal_colour Colorless
_exptl_crystal_density_diffrn 1.477
_exptl_crystal_description Prism
_exptl_crystal_F_000 288
_exptl_crystal_size_max 0.52
_exptl_crystal_size_mid 0.36
_exptl_crystal_size_min 0.24
_refine_diff_density_max 0.579
_refine_diff_density_min -0.328
_refine_diff_density_rms 0.067
_refine_ls_extinction_method none
_refine_ls_goodness_of_fit_ref 1.074
_refine_ls_hydrogen_treatment mixed
_refine_ls_matrix_type full
_refine_ls_number_parameters 207
_refine_ls_number_reflns 2812
_refine_ls_number_restraints 0
_refine_ls_restrained_S_all 1.074
_refine_ls_R_factor_all 0.0403
_refine_ls_R_factor_gt 0.0364
_refine_ls_shift/su_max 0.001
_refine_ls_shift/su_mean 0.000
_refine_ls_structure_factor_coef Fsqd
_refine_ls_weighting_details 'calc w=1/[\s^2^(Fo^2^)+(0.0596P)^2^+0.1720P] where P=(Fo^2^+2Fc^2^)/3'
_refine_ls_weighting_scheme calc
_refine_ls_wR_factor_gt 0.1015
_refine_ls_wR_factor_ref 0.1050
_reflns_number_gt 2545
_reflns_number_total 2812
_reflns_threshold_expression >2sigma(I)
_cod_data_source_file ja710301s-file001.cif
_cod_data_source_block ec05p
_cod_original_cell_volume 621.20(14)
_cod_database_code 4107584

loop_
_symmetry_equiv_pos_as_xyz
'x, y, z'
'-x, -y, -z'

loop_
_atom_site_label
_atom_site_type_symbol
_atom_site_fract_x
_atom_site_fract_y
_atom_site_fract_z
_atom_site_U_iso_or_equiv
_atom_site_adp_type
_atom_site_occupancy
_atom_site_symmetry_multiplicity
_atom_site_calc_flag
_atom_site_refinement_flags
O1 O 0.34176(18) 0.12685(19) 0.39060(14) 0.0458(3) Uani 1 1 d .
S1 S 0.13793(5) 0.08122(5) 0.33017(4) 0.03325(13) Uani 1 1 d .
C1 C 0.0542(2) 0.2002(2) 0.44927(15) 0.0309(3) Uani 1 1 d .
C2 C 0.1948(2) 0.3338(2) 0.55099(18) 0.0387(4) Uani 1 1 d .
H2 H 0.320(3) 0.355(3) 0.550(2) 0.047(6) Uiso 1 1 d .
C3 C 0.1404(3) 0.4298(3) 0.64620(19) 0.0458(4) Uani 1 1 d .
H3 H 0.240(4) 0.522(3) 0.717(3) 0.065(7) Uiso 1 1 d .
C4 C -0.0532(3) 0.3933(3) 0.6385(2) 0.0466(4) Uani 1 1 d .
H4 H -0.113(3) 0.448(3) 0.715(2) 0.059(7) Uiso 1 1 d .
C5 C -0.1918(3) 0.2599(3) 0.53735(18) 0.0403(4) Uani 1 1 d .
H5 H -0.322(3) 0.231(3) 0.530(2) 0.050(6) Uiso 1 1 d .
C6 C -0.1418(2) 0.1586(2) 0.44192(16) 0.0325(3) Uani 1 1 d .
C7 C -0.3004(2) 0.0074(2) 0.34066(17) 0.0369(4) Uani 1 1 d .
H7B H -0.414(3) -0.024(3) 0.375(2) 0.051(6) Uiso 1 1 d .
S2 S -0.37583(5) 0.04785(5) 0.18483(4) 0.03601(14) Uani 1 1 d .
O2 O -0.55752(19) -0.1110(2) 0.12015(15) 0.0564(4) Uani 1 1 d .
H7A H -0.269(3) -0.088(3) 0.311(2) 0.044(5) Uiso 1 1 d .
C8 C -0.1977(2) 0.0162(2) 0.09520(17) 0.0373(4) Uani 1 1 d .
H8A H -0.186(3) -0.085(3) 0.118(2) 0.042(5) Uiso 1 1 d .
H8B H -0.262(3) -0.010(3) 0.009(2) 0.050(6) Uiso 1 1 d .
C9 C -0.0087(2) 0.1720(2) 0.11607(16) 0.0328(3) Uani 1 1 d .
C10 C 0.0139(3) 0.2801(3) 0.03077(18) 0.0411(4) Uani 1 1 d .
H10 H -0.095(3) 0.251(3) -0.039(2) 0.043(5) Uiso 1 1 d .
C11 C 0.1893(3) 0.4200(3) 0.0430(2) 0.0477(4) Uani 1 1 d .
H11 H 0.2014 0.4916 -0.0138 0.057 Uiso 1 1 calc R
C12 C 0.3462(3) 0.4536(3) 0.1391(2) 0.0487(4) Uani 1 1 d .
H12 H 0.464(4) 0.542(4) 0.143(3) 0.067(7) Uiso 1 1 d .
C13 C 0.3278(3) 0.3491(2) 0.22468(19) 0.0414(4) Uani 1 1 d .
H13 H 0.436(4) 0.372(3) 0.295(2) 0.059(7) Uiso 1 1 d .
C14 C 0.1507(2) 0.2111(2) 0.21391(16) 0.0319(3) Uani 1 1 d .

loop_
_atom_site_aniso_label
_atom_site_aniso_U_11
_atom_site_aniso_U_22
_atom_site_aniso_U_33
_atom_site_aniso_U_23
_atom_site_aniso_U_13
_atom_site_aniso_U_12
O1 0.0328(6) 0.0634(8) 0.0512(7) 0.0179(6) 0.0057(5) 0.0300(6)
S1 0.0279(2) 0.0373(2) 0.0371(2) 0.00934(16) 0.00406(16) 0.01733(16)
C1 0.0274(7) 0.0350(7) 0.0316(7) 0.0102(6) 0.0044(6) 0.0143(6)
C2 0.0267(8) 0.0433(9) 0.0409(9) 0.0078(7) 0.0012(6) 0.0126(7)
C3 0.0404(9) 0.0458(10) 0.0397(9) 0.0006(7) 0.0013(7) 0.0136(8)
C4 0.0479(10) 0.0527(10) 0.0426(9) 0.0072(8) 0.0122(8) 0.0266(9)
C5 0.0317(8) 0.0511(10) 0.0443(9) 0.0159(8) 0.0116(7) 0.0214(7)
C6 0.0267(7) 0.0380(8) 0.0340(7) 0.0139(6) 0.0046(6) 0.0135(6)
C7 0.0245(7) 0.0420(9) 0.0397(8) 0.0146(7) 0.0034(6) 0.0087(7)
S2 0.0231(2) 0.0424(2) 0.0390(2) 0.01133(17) -0.00016(15) 0.01179(16)
O2 0.0271(6) 0.0646(9) 0.0528(8) 0.0127(7) -0.0070(6) 0.0000(6)
C8 0.0298(8) 0.0405(9) 0.0347(8) 0.0028(6) 0.0002(6) 0.0131(7)
C9 0.0289(7) 0.0376(8) 0.0327(7) 0.0061(6) 0.0060(6) 0.0165(6)
C10 0.0414(9) 0.0509(10) 0.0385(9) 0.0149(7) 0.0090(7) 0.0255(8)
C11 0.0514(11) 0.0505(10) 0.0535(11) 0.0249(9) 0.0213(9) 0.0264(9)
C12 0.0372(9) 0.0448(10) 0.0611(12) 0.0171(9) 0.0169(9) 0.0115(8)
C13 0.0282(8) 0.0455(9) 0.0452(9) 0.0089(7) 0.0064(7) 0.0118(7)
C14 0.0279(7) 0.0351(8) 0.0339(7) 0.0069(6) 0.0070(6) 0.0153(6)

loop_
_atom_type_symbol
_atom_type_description
_atom_type_scat_dispersion_real
_atom_type_scat_dispersion_imag
_atom_type_scat_source
C C 0.0033 0.0016 'International Tables Vol C Tables 4.2.6.8 and 6.1.1.4'
H H 0.0000 0.0000 'International Tables Vol C Tables 4.2.6.8 and 6.1.1.4'
O O 0.0106 0.0060 'International Tables Vol C Tables 4.2.6.8 and 6.1.1.4'
S S 0.1246 0.1234 'International Tables Vol C Tables 4.2.6.8 and 6.1.1.4'

loop_
_geom_angle_atom_site_label_1
_geom_angle_atom_site_label_2
_geom_angle_atom_site_label_3
_geom_angle
O1 S1 C1 105.95(8)
O1 S1 C14 105.91(8)
C1 S1 C14 95.44(7)
C2 C1 C6 121.34(15)
C2 C1 S1 116.73(12)
C6 C1 S1 121.92(12)
C3 C2 C1 119.74(16)
C3 C2 H2 123.0(15)
C1 C2 H2 117.2(14)
C4 C3 C2 119.72(17)
C4 C3 H3 121.4(16)
C2 C3 H3 118.9(16)
C5 C4 C3 120.07(18)
C5 C4 H4 113.8(13)
C3 C4 H4 125.4(13)
C4 C5 C6 121.47(16)
C4 C5 H5 122.5(15)
C6 C5 H5 116.0(15)
C5 C6 C1 117.61(15)
C5 C6 C7 118.73(15)
C1 C6 C7 123.61(15)
C6 C7 S2 116.66(12)
C6 C7 H7B 107.8(14)
S2 C7 H7B 102.5(14)
C6 C7 H7A 114.2(13)
S2 C7 H7A 102.0(13)
H7B C7 H7A 113.2(19)
O2 S2 C8 103.38(9)
O2 S2 C7 103.45(8)
C8 S2 C7 99.73(9)
C9 C8 S2 116.36(12)
C9 C8 H8A 114.6(12)
S2 C8 H8A 104.3(12)
C9 C8 H8B 108.2(14)
S2 C8 H8B 100.4(14)
H8A C8 H8B 112.2(19)
C14 C9 C10 117.56(16)
C14 C9 C8 123.04(15)
C10 C9 C8 119.34(15)
C11 C10 C9 120.91(17)
C11 C10 H10 121.3(12)
C9 C10 H10 117.7(13)
C12 C11 C10 120.31(17)
C12 C11 H11 119.8
C10 C11 H11 119.8
C13 C12 C11 119.95(18)
C13 C12 H12 120.2(17)
C11 C12 H12 119.8(17)
C12 C13 C14 119.58(18)
C12 C13 H13 121.5(15)
C14 C13 H13 118.9(14)
C13 C14 C9 121.65(16)
C13 C14 S1 116.92(13)
C9 C14 S1 121.42(12)

loop_
_geom_bond_atom_site_label_1
_geom_bond_atom_site_label_2
_geom_bond_distance
O1 S1 1.4884(13)
S1 C1 1.8049(16)
S1 C14 1.8055(17)
C1 C2 1.391(2)
C1 C6 1.394(2)
C2 C3 1.385(3)
C2 H2 0.91(2)
C3 C4 1.385(3)
C3 H3 0.97(3)
C4 C5 1.382(3)
C4 H4 1.09(3)
C5 C6 1.394(2)
C5 H5 0.92(2)
C6 C7 1.502(2)
C7 S2 1.8253(17)
C7 H7B 0.94(2)
C7 H7A 0.96(2)
S2 O2 1.4918(14)
S2 C8 1.8236(18)
C8 C9 1.502(2)
C8 H8A 0.99(2)
C8 H8B 0.92(2)
C9 C14 1.392(2)
C9 C10 1.398(2)
C10 C11 1.386(3)
C10 H10 0.97(2)
C11 C12 1.381(3)
C11 H11 0.9300
C12 C13 1.380(3)
C12 H12 0.92(3)
C13 C14 1.389(2)
C13 H13 0.98(3)
